data_4086906
loop_
_publ_author_name
'Esposito, Roberto'
'Calvanese, Luisa'
'Cucciolito, Maria Elena'
'D&#x2019;Auria, Gabriella'
'Falcigno, Lucia'
'Fiorini, Valentina'
'Pezzella, Prisco'
'Roviello, Giuseppina'
'Stagni, Stefano'
'Talarico, Giovanni'
'Ruffo, Francesco'

_publ_section_title
;
 Oxidative Coupling of Imino, Amide Platinum(II) Complexes Yields Highly
 Conjugated Blue Dimers
;
_journal_issue 2
_journal_name_full Organometallics
_journal_page_first 384
_journal_paper_doi 10.1021/acs.organomet.6b00798
_journal_volume 36
_journal_year 2017
_chemical_formula_moiety 'C46 H58 N4 Pt2'
_chemical_formula_sum 'C46 H58 N4 Pt2'
_chemical_formula_weight 1057.14
_chemical_name_systematic
; 
 no 
;
_space_group_IT_number 14
_symmetry_cell_setting monoclinic
_symmetry_space_group_name_Hall '-P 2ybc'
_symmetry_space_group_name_H-M 'P 1 21/c 1'
_atom_sites_solution_hydrogens geom
_atom_sites_solution_primary direct
_atom_sites_solution_secondary difmap
_audit_creation_method SHELXL-97
_cell_angle_alpha 90.00
_cell_angle_beta 113.27(2)
_cell_angle_gamma 90.00
_cell_formula_units_Z 4
_cell_length_a 14.695(1)
_cell_length_b 20.920(3)
_cell_length_c 14.748(1)
_cell_measurement_reflns_used 270
_cell_measurement_temperature 173(2)
_cell_measurement_theta_max 19.896
_cell_measurement_theta_min 3.545
_cell_volume 4165.0(10)
_computing_cell_refinement 'Dirax/lsq (Duisenberg & Schreurs 1989-2000)'
_computing_data_collection 'Collect (Nonius BV, 1997-2000)'
_computing_data_reduction 'EvalCCD (Duisenberg & Schreurs 1990-2000)'
_computing_molecular_graphics 'Ortep-3 for Windows (Farrugia, 1997)'
_computing_publication_material 'WinGX (Farrugia, 2012)'
_computing_structure_refinement 'SHELXL-97 (Sheldrick, 2008)'
_computing_structure_solution 'SIR97 (Altomare et al. 1999)'
_diffrn_ambient_temperature 173(2)
_diffrn_detector 'CCD plate'
_diffrn_detector_area_resol_mean 9
_diffrn_measured_fraction_theta_full 0.955
_diffrn_measured_fraction_theta_max 0.927
_diffrn_measurement_device_type 'Bruker-Nonius KappaCCD'
_diffrn_measurement_method 'CCD rotation images, thick slices'
_diffrn_radiation_monochromator graphite
_diffrn_radiation_source 'fine-focus sealed tube'
_diffrn_radiation_type MoK\a
_diffrn_radiation_wavelength 0.71073
_diffrn_reflns_av_R_equivalents 0.0438
_diffrn_reflns_av_sigmaI/netI 0.0763
_diffrn_reflns_limit_h_max 18
_diffrn_reflns_limit_h_min -15
_diffrn_reflns_limit_k_max 27
_diffrn_reflns_limit_k_min -21
_diffrn_reflns_limit_l_max 16
_diffrn_reflns_limit_l_min -19
_diffrn_reflns_number 21203
_diffrn_reflns_theta_full 25.00
_diffrn_reflns_theta_max 27.51
_diffrn_reflns_theta_min 3.02
_diffrn_source 'Enraf Nonius FR590'
_exptl_absorpt_coefficient_mu 6.746
_exptl_absorpt_correction_T_max 0.130
_exptl_absorpt_correction_T_min 0.100
_exptl_absorpt_correction_type multi-scan
_exptl_absorpt_process_details
;
SADABS(Bruker 2000)
;
_exptl_crystal_colour green
_exptl_crystal_density_diffrn 1.686
_exptl_crystal_density_method 'not measured'
_exptl_crystal_description prism
_exptl_crystal_F_000 2072
_exptl_crystal_size_max 0.4
_exptl_crystal_size_mid 0.3
_exptl_crystal_size_min 0.3
_refine_diff_density_max 0.888
_refine_diff_density_min -0.947
_refine_diff_density_rms 0.166
_refine_ls_extinction_method none
_refine_ls_goodness_of_fit_ref 0.978
_refine_ls_hydrogen_treatment mixed
_refine_ls_matrix_type full
_refine_ls_number_parameters 511
_refine_ls_number_reflns 8860
_refine_ls_number_restraints 0
_refine_ls_restrained_S_all 0.978
_refine_ls_R_factor_all 0.0733
_refine_ls_R_factor_gt 0.0350
_refine_ls_shift/su_max 0.002
_refine_ls_shift/su_mean 0.000
_refine_ls_structure_factor_coef Fsqd
_refine_ls_weighting_details 'calc w=1/[\s^2^(Fo^2^)+(0.0191P)^2^+0.0000P] where P=(Fo^2^+2Fc^2^)/3'
_refine_ls_weighting_scheme calc
_refine_ls_wR_factor_gt 0.0526
_refine_ls_wR_factor_ref 0.0599
_reflns_number_gt 6129
_reflns_number_total 8860
_reflns_threshold_expression >2sigma(I)
_cod_data_source_file om6b00798_si_003.cif
_cod_data_source_block etidameph2_lt
_cod_depositor_comments 'Adding full bibliography for 4086906.cif.'
_cod_original_cell_volume 4165.1(3)
_cod_original_sg_symbol_H-M P21/c
_cod_database_code 4086906

loop_
_symmetry_equiv_pos_as_xyz
'x, y, z'
'-x, y+1/2, -z+1/2'
'-x, -y, -z'
'x, -y-1/2, z-1/2'

loop_
_atom_site_label
_atom_site_type_symbol
_atom_site_fract_x
_atom_site_fract_y
_atom_site_fract_z
_atom_site_U_iso_or_equiv
_atom_site_adp_type
_atom_site_occupancy
_atom_site_symmetry_multiplicity
_atom_site_calc_flag
_atom_site_refinement_flags
Pt1 Pt 0.070714(14) 0.152644(9) -0.201233(14) 0.01813(6) Uani 1 1 d .
Pt2 Pt 0.605671(15) 0.076328(10) 0.384759(15) 0.02204(6) Uani 1 1 d .
N3 N 0.4928(3) 0.07361(19) 0.2531(3) 0.0197(9) Uani 1 1 d .
C13 C 0.5152(4) 0.2500(2) 0.2095(4) 0.0305(14) Uani 1 1 d .
H13A H 0.4583 0.2687 0.2159 0.046 Uiso 1 1 calc R
H13B H 0.5045 0.2482 0.1410 0.046 Uiso 1 1 calc R
H13C H 0.5726 0.2756 0.2446 0.046 Uiso 1 1 calc R
N1 N 0.1200(3) 0.05700(18) -0.1758(3) 0.0184(9) Uani 1 1 d .
C5F C 0.2775(3) 0.2636(2) -0.0507(4) 0.0205(12) Uani 1 1 d .
C4F C 0.0862(3) -0.0056(2) -0.3249(3) 0.0190(11) Uani 1 1 d .
C4 C 0.0693(3) 0.0057(2) -0.2391(4) 0.0196(11) Uani 1 1 d .
C15F C 0.6729(3) 0.2544(2) 0.4590(4) 0.0214(12) Uani 1 1 d .
C14F C 0.3485(4) 0.0146(3) 0.2482(4) 0.0285(13) Uani 1 1 d .
C10 C 0.3892(4) 0.1420(2) 0.1143(4) 0.0228(12) Uani 1 1 d .
H10 H 0.379(3) 0.186(2) 0.104(4) 0.027 Uiso 1 1 d .
C14A C 0.4572(4) -0.0327(3) 0.1790(4) 0.0303(13) Uani 1 1 d .
C5G C 0.3128(4) 0.2482(3) -0.1309(4) 0.0317(14) Uani 1 1 d .
H5GA H 0.2569 0.2452 -0.1930 0.048 Uiso 1 1 calc R
H5GB H 0.3475 0.2081 -0.1167 0.048 Uiso 1 1 calc R
H5GC H 0.3565 0.2813 -0.1344 0.048 Uiso 1 1 calc R
C8 C 0.2434(4) 0.1058(2) -0.0395(4) 0.0183(11) Uani 1 1 d .
C4B C -0.0539(4) -0.0760(3) -0.2847(4) 0.0348(14) Uani 1 1 d .
H4B H -0.1006 -0.1001 -0.2719 0.042 Uiso 1 1 calc R
C5E C 0.3019(4) 0.3207(3) 0.0006(4) 0.0283(13) Uani 1 1 d .
H5E H 0.3417 0.3500 -0.0142 0.034 Uiso 1 1 calc R
C4G C 0.1645(4) 0.0302(3) -0.3447(4) 0.0319(14) Uani 1 1 d .
H4GA H 0.2251 0.0063 -0.3198 0.048 Uiso 1 1 calc R
H4GB H 0.1749 0.0711 -0.3125 0.048 Uiso 1 1 calc R
H4GC H 0.1437 0.0363 -0.4145 0.048 Uiso 1 1 calc R
C17 C 0.7499(4) 0.0740(3) 0.4950(4) 0.0357(15) Uani 1 1 d .
H17A H 0.785(4) 0.107(3) 0.481(4) 0.043 Uiso 1 1 d .
H17B H 0.776(4) 0.033(3) 0.512(4) 0.043 Uiso 1 1 d .
C14B C 0.4004(5) -0.0873(3) 0.1586(4) 0.0442(17) Uani 1 1 d .
H14B H 0.4174 -0.1215 0.1283 0.053 Uiso 1 1 calc R
N2 N 0.1938(3) 0.16072(19) -0.0787(3) 0.0190(9) Uani 1 1 d .
C4H C -0.0176(4) -0.0165(3) -0.1254(4) 0.0418(16) Uani 1 1 d .
H4HA H 0.0366 -0.0339 -0.0699 0.063 Uiso 1 1 calc R
H4HB H -0.0783 -0.0364 -0.1304 0.063 Uiso 1 1 calc R
H4HC H -0.0215 0.0287 -0.1167 0.063 Uiso 1 1 calc R
C5A C 0.1836(4) 0.2333(2) 0.0470(4) 0.0218(12) Uani 1 1 d .
C14H C 0.5458(4) -0.0274(3) 0.1522(4) 0.0480(17) Uani 1 1 d .
H14I H 0.5514 -0.0656 0.1186 0.072 Uiso 1 1 calc R
H14G H 0.6047 -0.0222 0.2111 0.072 Uiso 1 1 calc R
H14H H 0.5379 0.0088 0.1098 0.072 Uiso 1 1 calc R
C12 C 0.5310(4) 0.1837(2) 0.2518(4) 0.0195(11) Uani 1 1 d .
C7 C 0.1997(4) 0.0483(2) -0.0984(4) 0.0185(11) Uani 1 1 d .
C15C C 0.8369(4) 0.2922(3) 0.4963(4) 0.0328(14) Uani 1 1 d .
H15C H 0.8903 0.3175 0.5345 0.039 Uiso 1 1 calc R
C15 C 0.6807(3) 0.2155(2) 0.3854(3) 0.0174(11) Uani 1 1 d .
C4A C -0.0013(4) -0.0290(2) -0.2180(4) 0.0255(13) Uani 1 1 d .
C11 C 0.4657(4) 0.1309(2) 0.2027(4) 0.0212(12) Uani 1 1 d .
C5B C 0.2086(4) 0.2919(2) 0.0949(4) 0.0252(13) Uani 1 1 d .
H5B H 0.1844 0.3023 0.1426 0.030 Uiso 1 1 calc R
C1 C 0.0375(4) 0.2478(2) -0.2096(4) 0.0267(13) Uani 1 1 d .
H1A H 0.0332 0.2613 -0.1493 0.040 Uiso 1 1 calc R
H1B H -0.0248 0.2551 -0.2638 0.040 Uiso 1 1 calc R
H1C H 0.0885 0.2716 -0.2198 0.040 Uiso 1 1 calc R
C15B C 0.8432(4) 0.2548(3) 0.4219(4) 0.0278(13) Uani 1 1 d .
H15B H 0.9006 0.2559 0.4095 0.033 Uiso 1 1 calc R
C5C C 0.2682(4) 0.3350(2) 0.0736(4) 0.0297(14) Uani 1 1 d .
H5C H 0.2857 0.3734 0.1080 0.036 Uiso 1 1 calc R
N4 N 0.6047(3) 0.17047(18) 0.3340(3) 0.0204(10) Uani 1 1 d .
C6 C 0.2435(4) -0.0173(2) -0.0708(4) 0.0313(14) Uani 1 1 d .
H6A H 0.2035 -0.0477 -0.1188 0.047 Uiso 1 1 calc R
H6B H 0.2453 -0.0285 -0.0070 0.047 Uiso 1 1 calc R
H6C H 0.3095 -0.0176 -0.0690 0.047 Uiso 1 1 calc R
C14G C 0.3230(4) 0.0693(3) 0.2992(4) 0.0419(16) Uani 1 1 d .
H14A H 0.3803 0.0812 0.3564 0.063 Uiso 1 1 calc R
H14D H 0.2706 0.0568 0.3189 0.063 Uiso 1 1 calc R
H14F H 0.3017 0.1051 0.2549 0.063 Uiso 1 1 calc R
C2 C -0.0253(5) 0.1444(3) -0.3509(4) 0.0355(15) Uani 1 1 d .
H2A H -0.028(4) 0.175(3) -0.388(4) 0.043 Uiso 1 1 d .
H2B H -0.002(4) 0.105(3) -0.379(4) 0.043 Uiso 1 1 d .
C15E C 0.7525(4) 0.2919(2) 0.5138(4) 0.0290(13) Uani 1 1 d .
H15E H 0.7487 0.3176 0.5637 0.035 Uiso 1 1 calc R
C15A C 0.7654(4) 0.2156(2) 0.3652(4) 0.0248(12) Uani 1 1 d .
C4E C 0.0307(4) -0.0526(2) -0.3884(4) 0.0309(14) Uani 1 1 d .
H4E H 0.0405 -0.0606 -0.4459 0.037 Uiso 1 1 calc R
C14 C 0.4314(3) 0.0187(2) 0.2250(3) 0.0200(12) Uani 1 1 d .
C15G C 0.5781(4) 0.2557(3) 0.4763(4) 0.0352(15) Uani 1 1 d .
H15G H 0.5888 0.2791 0.5356 0.053 Uiso 1 1 calc R
H15H H 0.5584 0.2128 0.4828 0.053 Uiso 1 1 calc R
H15I H 0.5269 0.2761 0.4214 0.053 Uiso 1 1 calc R
C18 C 0.6850(5) 0.0941(3) 0.5370(4) 0.0327(15) Uani 1 1 d .
H18A H 0.659(4) 0.065(3) 0.566(4) 0.039 Uiso 1 1 d .
H18B H 0.679(4) 0.139(3) 0.549(4) 0.039 Uiso 1 1 d .
C16 C 0.5894(4) -0.0160(2) 0.4210(4) 0.0357(14) Uani 1 1 d .
H16A H 0.5307 -0.0195 0.4344 0.054 Uiso 1 1 calc R
H16B H 0.6461 -0.0282 0.4786 0.054 Uiso 1 1 calc R
H16C H 0.5837 -0.0436 0.3671 0.054 Uiso 1 1 calc R
C15H C 0.7727(4) 0.1747(3) 0.2853(4) 0.0401(16) Uani 1 1 d .
H15A H 0.7579 0.1312 0.2952 0.060 Uiso 1 1 calc R
H15F H 0.8386 0.1772 0.2871 0.060 Uiso 1 1 calc R
H15D H 0.7263 0.1894 0.2224 0.060 Uiso 1 1 calc R
C14E C 0.2938(4) -0.0420(3) 0.2251(4) 0.0413(16) Uani 1 1 d .
H14E H 0.2378 -0.0456 0.2395 0.050 Uiso 1 1 calc R
C14C C 0.3206(5) -0.0923(3) 0.1818(4) 0.0465(18) Uani 1 1 d .
H14C H 0.2839 -0.1299 0.1683 0.056 Uiso 1 1 calc R
C5 C 0.2198(3) 0.2192(2) -0.0260(3) 0.0164(11) Uani 1 1 d .
C9 C 0.3271(4) 0.0974(3) 0.0457(4) 0.0232(13) Uani 1 1 d .
H9 H 0.341(4) 0.058(2) 0.061(4) 0.028 Uiso 1 1 d .
C4C C -0.0384(4) -0.0877(2) -0.3692(4) 0.0335(14) Uani 1 1 d .
H4C H -0.0746 -0.1192 -0.4130 0.040 Uiso 1 1 calc R
C5H C 0.1212(4) 0.1859(3) 0.0717(4) 0.0335(14) Uani 1 1 d .
H5HA H 0.0963 0.2048 0.1167 0.050 Uiso 1 1 calc R
H5HB H 0.1604 0.1490 0.1019 0.050 Uiso 1 1 calc R
H5HC H 0.0667 0.1733 0.0125 0.050 Uiso 1 1 calc R
C3 C -0.0780(4) 0.1336(3) -0.2929(5) 0.0338(15) Uani 1 1 d .
H3A H -0.123(4) 0.162(3) -0.281(4) 0.041 Uiso 1 1 d .
H3B H -0.091(4) 0.095(3) -0.276(4) 0.041 Uiso 1 1 d .

loop_
_atom_site_aniso_label
_atom_site_aniso_U_11
_atom_site_aniso_U_22
_atom_site_aniso_U_33
_atom_site_aniso_U_23
_atom_site_aniso_U_13
_atom_site_aniso_U_12
Pt1 0.01607(10) 0.01720(11) 0.01514(11) -0.00016(9) -0.00022(9) -0.00012(9)
Pt2 0.02012(11) 0.02093(12) 0.01682(12) 0.00100(9) -0.00152(10) 0.00128(9)
N3 0.016(2) 0.017(2) 0.017(2) 0.002(2) -0.003(2) 0.000(2)
C13 0.024(3) 0.033(3) 0.020(3) -0.004(3) -0.007(3) -0.008(3)
N1 0.021(2) 0.018(2) 0.014(2) 0.0015(18) 0.004(2) -0.0026(19)
C5F 0.014(3) 0.020(3) 0.024(3) 0.000(2) 0.003(3) 0.001(2)
C4F 0.020(3) 0.016(3) 0.014(3) -0.004(2) -0.001(2) 0.002(2)
C4 0.014(3) 0.014(3) 0.020(3) -0.002(2) -0.004(2) 0.003(2)
C15F 0.018(3) 0.025(3) 0.015(3) -0.001(2) -0.001(3) 0.001(2)
C14F 0.029(3) 0.030(3) 0.018(3) 0.008(3) 0.001(3) -0.004(3)
C10 0.022(3) 0.019(3) 0.021(3) -0.003(2) 0.002(3) -0.001(2)
C14A 0.035(3) 0.025(3) 0.020(3) 0.000(3) -0.001(3) 0.002(3)
C5G 0.026(3) 0.037(4) 0.034(4) -0.001(3) 0.013(3) -0.010(3)
C8 0.021(3) 0.018(3) 0.013(3) 0.000(2) 0.003(3) -0.003(2)
C4B 0.025(3) 0.024(3) 0.044(4) 0.004(3) 0.001(3) -0.006(3)
C5E 0.023(3) 0.021(3) 0.035(4) 0.002(3) 0.006(3) 0.000(2)
C4G 0.036(3) 0.033(3) 0.025(3) -0.005(3) 0.010(3) -0.002(3)
C17 0.027(3) 0.043(4) 0.023(4) 0.008(3) -0.006(3) 0.002(3)
C14B 0.063(4) 0.027(4) 0.025(4) -0.003(3) -0.002(4) 0.001(3)
N2 0.014(2) 0.021(2) 0.017(2) 0.0021(19) 0.000(2) 0.0001(19)
C4H 0.050(4) 0.043(4) 0.037(4) 0.001(3) 0.023(3) -0.010(3)
C5A 0.020(3) 0.027(3) 0.013(3) -0.003(2) 0.001(3) 0.001(2)
C14H 0.039(4) 0.056(5) 0.041(4) -0.011(3) 0.008(3) 0.013(3)
C12 0.019(3) 0.018(3) 0.017(3) 0.007(2) 0.002(3) 0.006(2)
C7 0.021(3) 0.014(3) 0.012(3) 0.002(2) -0.002(3) -0.004(2)
C15C 0.019(3) 0.031(3) 0.031(4) 0.005(3) -0.008(3) -0.011(3)
C15 0.015(3) 0.015(3) 0.014(3) -0.003(2) -0.004(2) -0.003(2)
C4A 0.023(3) 0.021(3) 0.024(3) -0.002(2) -0.001(3) -0.006(2)
C11 0.019(3) 0.017(3) 0.022(3) 0.001(2) 0.002(3) 0.002(2)
C5B 0.028(3) 0.030(3) 0.012(3) -0.002(2) 0.001(3) 0.011(3)
C1 0.022(3) 0.030(3) 0.024(3) 0.003(3) 0.005(3) 0.006(2)
C15B 0.016(3) 0.034(3) 0.029(3) 0.009(3) 0.005(3) 0.004(3)
C5C 0.027(3) 0.017(3) 0.030(3) -0.009(2) -0.004(3) 0.000(2)
N4 0.020(2) 0.017(2) 0.017(2) 0.0011(19) 0.000(2) 0.0006(19)
C6 0.030(3) 0.023(3) 0.025(3) -0.003(3) -0.007(3) 0.003(3)
C14G 0.029(3) 0.065(5) 0.033(4) 0.004(3) 0.014(3) 0.006(3)
C2 0.037(4) 0.033(4) 0.015(3) 0.004(3) -0.013(3) 0.003(3)
C15E 0.030(3) 0.028(3) 0.019(3) -0.007(2) -0.001(3) -0.007(3)
C15A 0.024(3) 0.027(3) 0.018(3) 0.004(2) 0.002(3) 0.003(3)
C4E 0.040(3) 0.022(3) 0.022(3) 0.000(3) 0.003(3) 0.005(3)
C14 0.019(3) 0.017(3) 0.014(3) 0.003(2) -0.005(3) 0.002(2)
C15G 0.031(3) 0.047(4) 0.028(3) -0.012(3) 0.012(3) -0.006(3)
C18 0.036(4) 0.038(4) 0.010(3) 0.003(3) -0.006(3) -0.005(3)
C16 0.033(3) 0.029(3) 0.030(4) 0.004(3) -0.003(3) 0.001(3)
C15H 0.033(3) 0.056(4) 0.032(4) -0.002(3) 0.013(3) 0.004(3)
C14E 0.027(3) 0.059(5) 0.028(4) 0.018(3) 0.000(3) -0.017(3)
C14C 0.062(5) 0.030(4) 0.025(4) 0.007(3) -0.006(4) -0.027(3)
C5 0.012(2) 0.015(3) 0.012(3) 0.000(2) -0.005(2) 0.000(2)
C9 0.023(3) 0.018(3) 0.022(3) 0.001(2) 0.002(3) 0.001(2)
C4C 0.038(3) 0.017(3) 0.031(4) -0.012(3) -0.001(3) -0.003(3)
C5H 0.027(3) 0.042(4) 0.031(3) 0.002(3) 0.011(3) -0.003(3)
C3 0.020(3) 0.034(4) 0.035(4) 0.002(3) -0.003(3) -0.004(3)

loop_
_atom_type_symbol
_atom_type_description
_atom_type_scat_dispersion_real
_atom_type_scat_dispersion_imag
_atom_type_scat_source
C C 0.0033 0.0016 'International Tables Vol C Tables 4.2.6.8 and 6.1.1.4'
H H 0.0000 0.0000 'International Tables Vol C Tables 4.2.6.8 and 6.1.1.4'
N N 0.0061 0.0033 'International Tables Vol C Tables 4.2.6.8 and 6.1.1.4'
Pt Pt -1.7033 8.3905 'International Tables Vol C Tables 4.2.6.8 and 6.1.1.4'

loop_
_geom_angle_atom_site_label_1
_geom_angle_atom_site_label_2
_geom_angle_atom_site_label_3
_geom_angle
_geom_angle_publ_flag
N2 Pt1 C1 94.70(19) no
N2 Pt1 C3 159.6(2) no
C1 Pt1 C3 89.0(2) no
N2 Pt1 C2 161.5(2) no
C1 Pt1 C2 88.3(2) no
C3 Pt1 C2 38.3(2) no
N2 Pt1 N1 78.17(16) no
C1 Pt1 N1 172.85(18) no
C3 Pt1 N1 97.5(2) no
C2 Pt1 N1 98.6(2) no
N3 Pt2 C16 95.13(19) no
N3 Pt2 C17 161.6(2) no
C16 Pt2 C17 87.9(2) no
N3 Pt2 N4 78.13(16) no
C16 Pt2 N4 172.95(19) no
C17 Pt2 N4 99.2(2) no
N3 Pt2 C18 159.4(2) no
C16 Pt2 C18 87.8(2) no
C17 Pt2 C18 38.6(2) no
N4 Pt2 C18 97.8(2) no
C11 N3 C14 122.0(4) no
C11 N3 Pt2 116.8(3) no
C14 N3 Pt2 119.7(3) no
C12 C13 H13A 109.5 no
C12 C13 H13B 109.5 no
H13A C13 H13B 109.5 no
C12 C13 H13C 109.5 no
H13A C13 H13C 109.5 no
H13B C13 H13C 109.5 no
C7 N1 C4 122.2(4) no
C7 N1 Pt1 114.8(3) no
C4 N1 Pt1 123.0(3) no
C5E C5F C5 119.0(4) no
C5E C5F C5G 121.3(4) no
C5 C5F C5G 119.7(4) no
C4E C4F C4 117.7(5) no
C4E C4F C4G 121.2(4) no
C4 C4F C4G 121.0(4) no
C4A C4 C4F 121.6(5) no
C4A C4 N1 119.1(4) no
C4F C4 N1 119.1(4) no
C15E C15F C15 118.4(4) no
C15E C15F C15G 121.1(5) no
C15 C15F C15G 120.4(5) no
C14 C14F C14E 117.9(5) no
C14 C14F C14G 119.5(5) no
C14E C14F C14G 122.5(5) no
C11 C10 C9 128.9(5) no
C11 C10 H10 110(3) no
C9 C10 H10 121(3) no
C14B C14A C14 119.1(5) no
C14B C14A C14H 121.1(5) no
C14 C14A C14H 119.9(5) no
C5F C5G H5GA 109.5 no
C5F C5G H5GB 109.5 no
H5GA C5G H5GB 109.5 no
C5F C5G H5GC 109.5 no
H5GA C5G H5GC 109.5 no
H5GB C5G H5GC 109.5 no
N2 C8 C9 128.9(5) no
N2 C8 C7 113.7(4) no
C9 C8 C7 117.3(5) no
C4C C4B C4A 121.6(5) no
C4C C4B H4B 119.2 no
C4A C4B H4B 119.2 no
C5C C5E C5F 121.1(5) no
C5C C5E H5E 119.5 no
C5F C5E H5E 119.5 no
C4F C4G H4GA 109.5 no
C4F C4G H4GB 109.5 no
H4GA C4G H4GB 109.5 no
C4F C4G H4GC 109.5 no
H4GA C4G H4GC 109.5 no
H4GB C4G H4GC 109.5 no
C18 C17 Pt2 71.2(3) no
C18 C17 H17A 114(3) no
Pt2 C17 H17A 107(3) no
C18 C17 H17B 116(3) no
Pt2 C17 H17B 115(4) no
H17A C17 H17B 122(5) no
C14C C14B C14A 121.5(6) no
C14C C14B H14B 119.3 no
C14A C14B H14B 119.3 no
C8 N2 C5 120.8(4) no
C8 N2 Pt1 117.0(3) no
C5 N2 Pt1 121.4(3) no
C4A C4H H4HA 109.5 no
C4A C4H H4HB 109.5 no
H4HA C4H H4HB 109.5 no
C4A C4H H4HC 109.5 no
H4HA C4H H4HC 109.5 no
H4HB C4H H4HC 109.5 no
C5B C5A C5 118.0(4) no
C5B C5A C5H 121.8(5) no
C5 C5A C5H 120.2(5) no
C14A C14H H14I 109.5 no
C14A C14H H14G 109.5 no
H14I C14H H14G 109.5 no
C14A C14H H14H 109.5 no
H14I C14H H14H 109.5 no
H14G C14H H14H 109.5 no
N4 C12 C11 116.5(4) no
N4 C12 C13 121.4(5) no
C11 C12 C13 122.1(4) no
N1 C7 C8 116.1(4) no
N1 C7 C6 120.8(4) no
C8 C7 C6 123.0(4) no
C15E C15C C15B 120.1(5) no
C15E C15C H15C 120.0 no
C15B C15C H15C 120.0 no
C15A C15 C15F 121.5(5) no
C15A C15 N4 117.8(4) no
C15F C15 N4 120.5(4) no
C4B C4A C4 117.5(5) no
C4B C4A C4H 121.6(5) no
C4 C4A C4H 120.8(5) no
C10 C11 N3 127.9(5) no
C10 C11 C12 118.7(5) no
N3 C11 C12 113.4(4) no
C5C C5B C5A 121.6(5) no
C5C C5B H5B 119.2 no
C5A C5B H5B 119.2 no
Pt1 C1 H1A 109.5 no
Pt1 C1 H1B 109.5 no
H1A C1 H1B 109.5 no
Pt1 C1 H1C 109.5 no
H1A C1 H1C 109.5 no
H1B C1 H1C 109.5 no
C15C C15B C15A 121.0(5) no
C15C C15B H15B 119.5 no
C15A C15B H15B 119.5 no
C5B C5C C5E 119.5(5) no
C5B C5C H5C 120.2 no
C5E C5C H5C 120.2 no
C12 N4 C15 123.0(4) no
C12 N4 Pt2 114.7(3) no
C15 N4 Pt2 122.3(3) no
C7 C6 H6A 109.5 no
C7 C6 H6B 109.5 no
H6A C6 H6B 109.5 no
C7 C6 H6C 109.5 no
H6A C6 H6C 109.5 no
H6B C6 H6C 109.5 no
C14F C14G H14A 109.5 no
C14F C14G H14D 109.5 no
H14A C14G H14D 109.5 no
C14F C14G H14F 109.5 no
H14A C14G H14F 109.5 no
H14D C14G H14F 109.5 no
C3 C2 Pt1 70.8(3) no
C3 C2 H2A 129(4) no
Pt1 C2 H2A 117(4) no
C3 C2 H2B 118(3) no
Pt1 C2 H2B 107(3) no
H2A C2 H2B 107(5) no
C15C C15E C15F 121.1(5) no
C15C C15E H15E 119.4 no
C15F C15E H15E 119.4 no
C15B C15A C15 117.8(5) no
C15B C15A C15H 121.0(5) no
C15 C15A C15H 121.2(5) no
C4C C4E C4F 121.9(5) no
C4C C4E H4E 119.0 no
C4F C4E H4E 119.0 no
C14F C14 C14A 120.1(5) no
C14F C14 N3 119.8(4) no
C14A C14 N3 120.0(4) no
C15F C15G H15G 109.5 no
C15F C15G H15H 109.5 no
H15G C15G H15H 109.5 no
C15F C15G H15I 109.5 no
H15G C15G H15I 109.5 no
H15H C15G H15I 109.5 no
C17 C18 Pt2 70.2(3) no
C17 C18 H18A 120(3) no
Pt2 C18 H18A 103(3) no
C17 C18 H18B 121(3) no
Pt2 C18 H18B 108(3) no
H18A C18 H18B 118(5) no
Pt2 C16 H16A 109.5 no
Pt2 C16 H16B 109.5 no
H16A C16 H16B 109.5 no
Pt2 C16 H16C 109.5 no
H16A C16 H16C 109.5 no
H16B C16 H16C 109.5 no
C15A C15H H15A 109.5 no
C15A C15H H15F 109.5 no
H15A C15H H15F 109.5 no
C15A C15H H15D 109.5 no
H15A C15H H15D 109.5 no
H15F C15H H15D 109.5 no
C14C C14E C14F 121.5(5) no
C14C C14E H14E 119.3 no
C14F C14E H14E 119.3 no
C14B C14C C14E 119.9(6) no
C14B C14C H14C 120.1 no
C14E C14C H14C 120.1 no
C5F C5 C5A 120.7(4) no
C5F C5 N2 119.3(4) no
C5A C5 N2 119.9(4) no
C8 C9 C10 131.4(5) no
C8 C9 H9 113(4) no
C10 C9 H9 115(4) no
C4E C4C C4B 119.6(5) no
C4E C4C H4C 120.2 no
C4B C4C H4C 120.2 no
C5A C5H H5HA 109.5 no
C5A C5H H5HB 109.5 no
H5HA C5H H5HB 109.5 no
C5A C5H H5HC 109.5 no
H5HA C5H H5HC 109.5 no
H5HB C5H H5HC 109.5 no
C2 C3 Pt1 70.9(3) no
C2 C3 H3A 128(3) no
Pt1 C3 H3A 113(3) no
C2 C3 H3B 124(4) no
Pt1 C3 H3B 106(4) no
H3A C3 H3B 106(5) no

loop_
_geom_bond_atom_site_label_1
_geom_bond_atom_site_label_2
_geom_bond_distance
_geom_bond_publ_flag
Pt1 N2 1.996(4) no
Pt1 C1 2.041(5) no
Pt1 C3 2.105(6) no
Pt1 C2 2.105(6) no
Pt1 N1 2.110(4) no
Pt2 N3 1.994(4) no
Pt2 C16 2.042(5) no
Pt2 C17 2.101(6) no
Pt2 N4 2.105(4) no
Pt2 C18 2.114(6) no
N3 C11 1.385(6) no
N3 C14 1.419(6) no
C13 C12 1.501(7) no
C13 H13A 0.9600 no
C13 H13B 0.9600 no
C13 H13C 0.9600 no
N1 C7 1.286(6) no
N1 C4 1.424(6) no
C5F C5E 1.385(7) no
C5F C5 1.398(6) no
C5F C5G 1.503(7) no
C4F C4E 1.379(7) no
C4F C4 1.402(6) no
C4F C4G 1.496(7) no
C4 C4A 1.400(7) no
C15F C15E 1.376(7) no
C15F C15 1.397(7) no
C15F C15G 1.512(6) no
C14F C14 1.392(7) no
C14F C14E 1.396(7) no
C14F C14G 1.497(7) no
C10 C11 1.363(7) no
C10 C9 1.413(7) no
C10 H10 0.94(5) no
C14A C14B 1.376(8) no
C14A C14 1.401(7) no
C14A C14H 1.508(7) no
C5G H5GA 0.9600 no
C5G H5GB 0.9600 no
C5G H5GC 0.9600 no
C8 N2 1.362(6) no
C8 C9 1.378(7) no
C8 C7 1.474(6) no
C4B C4C 1.373(7) no
C4B C4A 1.391(7) no
C4B H4B 0.9300 no
C5E C5C 1.383(7) no
C5E H5E 0.9300 no
C4G H4GA 0.9600 no
C4G H4GB 0.9600 no
C4G H4GC 0.9600 no
C17 C18 1.393(8) no
C17 H17A 0.94(5) no
C17 H17B 0.93(5) no
C14B C14C 1.349(8) no
C14B H14B 0.9300 no
N2 C5 1.419(6) no
C4H C4A 1.498(7) no
C4H H4HA 0.9600 no
C4H H4HB 0.9600 no
C4H H4HC 0.9600 no
C5A C5B 1.390(7) no
C5A C5 1.408(6) no
C5A C5H 1.491(7) no
C14H H14I 0.9600 no
C14H H14G 0.9600 no
C14H H14H 0.9600 no
C12 N4 1.297(6) no
C12 C11 1.454(7) no
C7 C6 1.502(7) no
C15C C15E 1.363(7) no
C15C C15B 1.380(7) no
C15C H15C 0.9300 no
C15 C15A 1.389(6) no
C15 N4 1.429(6) no
C5B C5C 1.378(7) no
C5B H5B 0.9300 no
C1 H1A 0.9600 no
C1 H1B 0.9600 no
C1 H1C 0.9600 no
C15B C15A 1.387(7) no
C15B H15B 0.9300 no
C5C H5C 0.9300 no
C6 H6A 0.9600 no
C6 H6B 0.9600 no
C6 H6C 0.9600 no
C14G H14A 0.9600 no
C14G H14D 0.9600 no
C14G H14F 0.9600 no
C2 C3 1.381(8) no
C2 H2A 0.84(5) no
C2 H2B 1.04(6) no
C15E H15E 0.9300 no
C15A C15H 1.493(7) no
C4E C4C 1.371(7) no
C4E H4E 0.9300 no
C15G H15G 0.9600 no
C15G H15H 0.9600 no
C15G H15I 0.9600 no
C18 H18A 0.91(5) no
C18 H18B 0.96(5) no
C16 H16A 0.9600 no
C16 H16B 0.9600 no
C16 H16C 0.9600 no
C15H H15A 0.9600 no
C15H H15F 0.9600 no
C15H H15D 0.9600 no
C14E C14C 1.367(8) no
C14E H14E 0.9300 no
C14C H14C 0.9300 no
C9 H9 0.86(5) no
C4C H4C 0.9300 no
C5H H5HA 0.9600 no
C5H H5HB 0.9600 no
C5H H5HC 0.9600 no
C3 H3A 0.95(5) no
C3 H3B 0.90(6) no

loop_
_geom_torsion_atom_site_label_1
_geom_torsion_atom_site_label_2
_geom_torsion_atom_site_label_3
_geom_torsion_atom_site_label_4
_geom_torsion
_geom_torsion_publ_flag
C16 Pt2 N3 C11 172.0(4) no
C17 Pt2 N3 C11 -89.3(8) no
N4 Pt2 N3 C11 -5.9(3) no
C18 Pt2 N3 C11 74.7(7) no
C16 Pt2 N3 C14 5.7(4) no
C17 Pt2 N3 C14 104.4(7) no
N4 Pt2 N3 C14 -172.3(4) no
C18 Pt2 N3 C14 -91.7(7) no
N2 Pt1 N1 C7 0.8(3) no
C1 Pt1 N1 C7 -3.1(15) no
C3 Pt1 N1 C7 -159.0(4) no
C2 Pt1 N1 C7 162.3(4) no
N2 Pt1 N1 C4 -179.1(4) no
C1 Pt1 N1 C4 176.9(12) no
C3 Pt1 N1 C4 21.1(4) no
C2 Pt1 N1 C4 -17.6(4) no
C4E C4F C4 C4A -0.1(7) no
C4G C4F C4 C4A -177.8(5) no
C4E C4F C4 N1 -175.3(4) no
C4G C4F C4 N1 7.0(7) no
C7 N1 C4 C4A 87.4(6) no
Pt1 N1 C4 C4A -92.7(5) no
C7 N1 C4 C4F -97.3(6) no
Pt1 N1 C4 C4F 82.6(5) no
C5 C5F C5E C5C -1.6(7) no
C5G C5F C5E C5C 179.2(5) no
N3 Pt2 C17 C18 171.0(6) no
C16 Pt2 C17 C18 -89.1(4) no
N4 Pt2 C17 C18 91.1(4) no
C14 C14A C14B C14C 0.2(9) no
C14H C14A C14B C14C -179.6(5) no
C9 C8 N2 C5 -7.0(7) no
C7 C8 N2 C5 173.2(4) no
C9 C8 N2 Pt1 -177.1(4) no
C7 C8 N2 Pt1 3.1(5) no
C1 Pt1 N2 C8 177.3(3) no
C3 Pt1 N2 C8 77.4(7) no
C2 Pt1 N2 C8 -83.8(7) no
N1 Pt1 N2 C8 -2.2(3) no
C1 Pt1 N2 C5 7.3(4) no
C3 Pt1 N2 C5 -92.6(7) no
C2 Pt1 N2 C5 106.2(7) no
N1 Pt1 N2 C5 -172.2(4) no
C4 N1 C7 C8 -179.5(4) no
Pt1 N1 C7 C8 0.6(5) no
C4 N1 C7 C6 -0.2(7) no
Pt1 N1 C7 C6 179.9(4) no
N2 C8 C7 N1 -2.4(6) no
C9 C8 C7 N1 177.9(4) no
N2 C8 C7 C6 178.3(4) no
C9 C8 C7 C6 -1.4(7) no
C15E C15F C15 C15A -1.8(8) no
C15G C15F C15 C15A 177.1(5) no
C15E C15F C15 N4 173.0(4) no
C15G C15F C15 N4 -8.1(7) no
C4C C4B C4A C4 -0.9(8) no
C4C C4B C4A C4H -179.5(5) no
C4F C4 C4A C4B 0.8(7) no
N1 C4 C4A C4B 176.0(5) no
C4F C4 C4A C4H 179.4(5) no
N1 C4 C4A C4H -5.4(7) no
C9 C10 C11 N3 -9.5(9) no
C9 C10 C11 C12 168.3(5) no
C14 N3 C11 C10 -11.0(7) no
Pt2 N3 C11 C10 -177.1(4) no
C14 N3 C11 C12 171.0(4) no
Pt2 N3 C11 C12 5.0(5) no
N4 C12 C11 C10 -177.7(4) no
C13 C12 C11 C10 1.7(7) no
N4 C12 C11 N3 0.4(6) no
C13 C12 C11 N3 179.8(4) no
C5 C5A C5B C5C -1.0(7) no
C5H C5A C5B C5C 178.4(5) no
C15E C15C C15B C15A -1.3(8) no
C5A C5B C5C C5E 2.0(8) no
C5F C5E C5C C5B -0.6(8) no
C11 C12 N4 C15 173.4(4) no
C13 C12 N4 C15 -6.0(7) no
C11 C12 N4 Pt2 -5.3(5) no
C13 C12 N4 Pt2 175.3(4) no
C15A C15 N4 C12 -92.6(6) no
C15F C15 N4 C12 92.5(6) no
C15A C15 N4 Pt2 86.0(5) no
C15F C15 N4 Pt2 -89.0(5) no
N3 Pt2 N4 C12 6.1(3) no
C16 Pt2 N4 C12 -11.0(17) no
C17 Pt2 N4 C12 167.6(4) no
C18 Pt2 N4 C12 -153.4(4) no
N3 Pt2 N4 C15 -172.5(4) no
C16 Pt2 N4 C15 170.4(15) no
C17 Pt2 N4 C15 -11.0(4) no
C18 Pt2 N4 C15 28.0(4) no
N2 Pt1 C2 C3 169.6(6) no
C1 Pt1 C2 C3 -90.5(4) no
N1 Pt1 C2 C3 91.3(4) no
C15B C15C C15E C15F 0.7(8) no
C15 C15F C15E C15C 0.8(8) no
C15G C15F C15E C15C -178.0(5) no
C15C C15B C15A C15 0.4(8) no
C15C C15B C15A C15H -179.4(5) no
C15F C15 C15A C15B 1.2(7) no
N4 C15 C15A C15B -173.8(4) no
C15F C15 C15A C15H -179.1(5) no
N4 C15 C15A C15H 6.0(7) no
C4 C4F C4E C4C -0.5(7) no
C4G C4F C4E C4C 177.2(5) no
C14E C14F C14 C14A 0.7(7) no
C14G C14F C14 C14A 178.8(5) no
C14E C14F C14 N3 -175.8(5) no
C14G C14F C14 N3 2.3(7) no
C14B C14A C14 C14F -1.1(8) no
C14H C14A C14 C14F 178.7(5) no
C14B C14A C14 N3 175.4(5) no
C14H C14A C14 N3 -4.8(7) no
C11 N3 C14 C14F -76.5(6) no
Pt2 N3 C14 C14F 89.1(5) no
C11 N3 C14 C14A 107.0(6) no
Pt2 N3 C14 C14A -87.4(5) no
N3 Pt2 C18 C17 -172.0(5) no
C16 Pt2 C18 C17 89.3(4) no
N4 Pt2 C18 C17 -94.9(4) no
C14 C14F C14E C14C 0.5(8) no
C14G C14F C14E C14C -177.5(5) no
C14A C14B C14C C14E 1.0(9) no
C14F C14E C14C C14B -1.4(9) no
C5E C5F C5 C5A 2.6(7) no
C5G C5F C5 C5A -178.2(4) no
C5E C5F C5 N2 179.6(4) no
C5G C5F C5 N2 -1.3(7) no
C5B C5A C5 C5F -1.3(7) no
C5H C5A C5 C5F 179.3(4) no
C5B C5A C5 N2 -178.2(4) no
C5H C5A C5 N2 2.3(7) no
C8 N2 C5 C5F 101.0(5) no
Pt1 N2 C5 C5F -89.4(5) no
C8 N2 C5 C5A -82.0(6) no
Pt1 N2 C5 C5A 87.6(5) no
N2 C8 C9 C10 -3.9(9) no
C7 C8 C9 C10 175.8(5) no
C11 C10 C9 C8 172.8(5) no
C4F C4E C4C C4B 0.4(8) no
C4A C4B C4C C4E 0.3(8) no
N2 Pt1 C3 C2 -170.5(5) no
C1 Pt1 C3 C2 88.6(4) no
N1 Pt1 C3 C2 -94.3(4) no
